data_2106388
loop_
_publ_author_name
'Mason, J.T.'
'Harsha, K.S.S.'
'Chiotti, P.'

_publ_section_title
;
 The crystal structure of a samarium-zinc compound with approximate
 composition Sm Zn11
;
_journal_name_full 'Acta Crystallographica B (24,1968-38,1982)'
_journal_page_first 356
_journal_page_last 361
_journal_volume 26
_journal_year 1970
_chemical_formula_sum 'Sm1.11 Zn11.77'
_space_group_IT_number 191
_symmetry_space_group_name_Hall '-P 6 2'
_symmetry_space_group_name_H-M 'P 6/m m m'
_cell_angle_alpha 90
_cell_angle_beta 90
_cell_angle_gamma 120
_cell_formula_units_Z 3
_cell_length_a 8.974
_cell_length_b 8.974
_cell_length_c 8.918
_cell_volume 621.971
_citation_journal_id_ASTM ACBCAR
_cod_data_source_file Mason_ACBCAR_1970_1795.cif
_cod_data_source_block Sm1.11Zn11.77
_cod_original_cell_volume 621.9711
_cod_database_code 2106388

loop_
_symmetry_equiv_pos_as_xyz
x,y,z
x-y,x,z
-y,x-y,z
-x,-y,z
-x+y,-x,z
y,-x+y,z
-y,-x,-z
x-y,-y,-z
x,x-y,-z
y,x,-z
-x+y,y,-z
-x,-x+y,-z
-x,-y,-z
-x+y,-x,-z
y,-x+y,-z
x,y,-z
x-y,x,-z
-y,x-y,-z
y,x,z
-x+y,y,z
-x,-x+y,z
-y,-x,z
x-y,-y,z
x,x-y,z

loop_
_atom_site_label
_atom_site_type_symbol
_atom_site_fract_x
_atom_site_fract_y
_atom_site_fract_z
_atom_site_occupancy
_atom_site_U_iso_or_equiv
Sm3 Sm 0.3333 0.6667 0 0.15 0.0
Sm4 Sm 0 0 0.5 0.04 0.0
Zn1 Zn 0.1671 0.3342 0.2415 1 0.0
Zn2 Zn 0.3552 0 0 1 0.0
Zn6 Zn 0.3333 0.6667 0.1457 0.85 0.0
Zn3 Zn 0.2944 0 0.5 1 0.0
Zn4 Zn 0.5 0 0.2742 1 0.0
Zn5 Zn 0 0 0.3544 0.96 0.0
Sm2 Sm 0.3333 0.6667 0.5 1 0.0
Sm1 Sm 0 0 0 1 0.0
